data_4075985
loop_
_publ_author_name
'Shima, Takanori'
'Suzuki, Hiroharu'

_publ_section_title
;
 Heterobimetallic Polyhydride Complex, Cp*Ru(\m-H)4OsCp* (Cp* =
 \h5-C5Me5). Synthesis and Reaction with Ethylene
;
_journal_issue 16
_journal_name_full Organometallics
_journal_page_first 3939
_journal_paper_doi 10.1021/om0503996
_journal_volume 24
_journal_year 2005
_chemical_formula_sum 'C20 H34 Os2'
_chemical_formula_weight 654.87
_chemical_name_systematic
; 
 ? 
;
_space_group_IT_number 13
_symmetry_space_group_name_Hall '-P 2yc'
_symmetry_space_group_name_H-M 'P 1 2/c 1'
_atom_sites_solution_hydrogens geom
_atom_sites_solution_primary direct
_atom_sites_solution_secondary difmap
_audit_creation_method SHELXL-97
_cell_angle_alpha 90.00
_cell_angle_beta 108.73(3)
_cell_angle_gamma 90.00
_cell_formula_units_Z 2
_cell_length_a 10.117(5)
_cell_length_b 8.542(4)
_cell_length_c 12.384(5)
_cell_measurement_temperature 233(2)
_cell_volume 1013.5(8)
_computing_molecular_graphics 'ORTEX (P.McArdle, 1995)'
_computing_publication_material 'SHELXL-97/2 (Sheldrick,1997)'
_computing_structure_refinement 'SHELXL-97 (Sheldrick, 1997)'
_computing_structure_solution 'SHELXS-97 (Sheldrick, 1990)'
_diffrn_ambient_temperature 233(2)
_diffrn_measured_fraction_theta_full 0.995
_diffrn_measured_fraction_theta_max 0.995
_diffrn_measurement_device_type 'Rigaku AFC7R'
_diffrn_measurement_method \w-2\q
_diffrn_radiation_monochromator graphite
_diffrn_radiation_source 'Rigaku rotating anode'
_diffrn_radiation_type MoK\a
_diffrn_radiation_wavelength 0.71069
_diffrn_reflns_av_R_equivalents 0.0315
_diffrn_reflns_av_sigmaI/netI 0.0180
_diffrn_reflns_limit_h_max 13
_diffrn_reflns_limit_h_min -12
_diffrn_reflns_limit_k_max 11
_diffrn_reflns_limit_k_min 0
_diffrn_reflns_limit_l_max 0
_diffrn_reflns_limit_l_min -16
_diffrn_reflns_number 2432
_diffrn_reflns_theta_full 27.50
_diffrn_reflns_theta_max 27.50
_diffrn_reflns_theta_min 3.19
_exptl_absorpt_coefficient_mu 12.521
_exptl_absorpt_correction_type 'psi scans(North,Phillips & Mathews,1968)'
_exptl_crystal_colour orange
_exptl_crystal_density_diffrn 2.146
_exptl_crystal_density_method 'not measured'
_exptl_crystal_description block
_exptl_crystal_F_000 612
_exptl_crystal_size_max 0.50
_exptl_crystal_size_mid 0.40
_exptl_crystal_size_min 0.30
_refine_diff_density_max 1.890
_refine_diff_density_min -1.630
_refine_diff_density_rms 0.159
_refine_ls_extinction_coef 0.0030(3)
_refine_ls_extinction_expression Fc^*^=kFc[1+0.001xFc^2^\l^3^/sin(2\q)]^-1/4^
_refine_ls_extinction_method SHELXL
_refine_ls_goodness_of_fit_ref 1.090
_refine_ls_hydrogen_treatment mixed
_refine_ls_matrix_type full
_refine_ls_number_parameters 114
_refine_ls_number_reflns 2324
_refine_ls_number_restraints 5
_refine_ls_restrained_S_all 1.088
_refine_ls_R_factor_all 0.0288
_refine_ls_R_factor_gt 0.0231
_refine_ls_shift/su_max 0.582
_refine_ls_shift/su_mean 0.039
_refine_ls_structure_factor_coef Fsqd
_refine_ls_weighting_details 'calc w=1/[\s^2^(Fo^2^)+(0.0333P)^2^+1.6220P] where P=(Fo^2^+2Fc^2^)/3'
_refine_ls_weighting_scheme calc
_refine_ls_wR_factor_gt 0.0579
_refine_ls_wR_factor_ref 0.0601
_reflns_number_gt 2068
_reflns_number_total 2324
_reflns_threshold_expression >2sigma(I)
_cod_data_source_file om0503996si20050519_022024.cif
_cod_data_source_block Cp*Os(myu-H)4OsCp*
_cod_depositor_comments
;
The following automatic conversions were performed:
'_atom_site_symetry_multiplicity' tag replaced with
'_atom_site_symmetry_multiplicity'.

Automatic conversion script
Id: cif_correct_tags 1440 2010-10-19 06:21:57Z saulius 
;
_cod_database_code 4075985

loop_
_symmetry_equiv_pos_as_xyz
'x, y, z'
'-x, y, -z+1/2'
'-x, -y, -z'
'x, -y, z-1/2'

loop_
_atom_site_label
_atom_site_type_symbol
_atom_site_fract_x
_atom_site_fract_y
_atom_site_fract_z
_atom_site_U_iso_or_equiv
_atom_site_adp_type
_atom_site_occupancy
_atom_site_symmetry_multiplicity
_atom_site_calc_flag
_atom_site_refinement_flags
Os1 Os 0.109333(15) 0.237539(19) 0.226734(13) 0.01997(9) Uani 1 1 d D
C1 C 0.2703(5) 0.3766(6) 0.1871(5) 0.0333(11) Uani 1 1 d .
C2 C 0.3335(5) 0.2860(6) 0.2878(4) 0.0313(10) Uani 1 1 d .
C3 C 0.3110(4) 0.1236(6) 0.2584(4) 0.0270(9) Uani 1 1 d .
C4 C 0.2349(4) 0.1142(5) 0.1386(4) 0.0232(9) Uani 1 1 d .
C5 C 0.2089(5) 0.2719(5) 0.0948(4) 0.0277(10) Uani 1 1 d .
C6 C 0.2742(7) 0.5515(7) 0.1785(7) 0.0598(19) Uani 1 1 d .
H6A H 0.2652 0.5980 0.2472 0.090 Uiso 1 1 calc R
H6B H 0.1979 0.5864 0.1130 0.090 Uiso 1 1 calc R
H6C H 0.3622 0.5833 0.1697 0.090 Uiso 1 1 calc R
C7 C 0.4166(6) 0.3481(8) 0.4028(5) 0.0534(17) Uani 1 1 d .
H7A H 0.4090 0.2766 0.4614 0.080 Uiso 1 1 calc R
H7B H 0.3808 0.4499 0.4142 0.080 Uiso 1 1 calc R
H7C H 0.5138 0.3578 0.4074 0.080 Uiso 1 1 calc R
C8 C 0.3686(6) -0.0108(7) 0.3355(5) 0.0437(13) Uani 1 1 d .
H8A H 0.3029 -0.0972 0.3163 0.066 Uiso 1 1 calc R
H8B H 0.3841 0.0205 0.4139 0.066 Uiso 1 1 calc R
H8C H 0.4564 -0.0435 0.3267 0.066 Uiso 1 1 calc R
C9 C 0.1981(6) -0.0340(6) 0.0721(5) 0.0408(13) Uani 1 1 d .
H9A H 0.1669 -0.1110 0.1162 0.061 Uiso 1 1 calc R
H9B H 0.2796 -0.0736 0.0558 0.061 Uiso 1 1 calc R
H9C H 0.1241 -0.0140 0.0011 0.061 Uiso 1 1 calc R
C10 C 0.1413(6) 0.3147(8) -0.0274(5) 0.0457(14) Uani 1 1 d .
H10A H 0.0740 0.2348 -0.0647 0.069 Uiso 1 1 calc R
H10B H 0.2119 0.3225 -0.0648 0.069 Uiso 1 1 calc R
H10C H 0.0942 0.4146 -0.0321 0.069 Uiso 1 1 calc R
H1 H 0.0000 0.084(8) 0.2500 0.04(2) Uiso 1 2 d SD
H2 H 0.0000 0.390(8) 0.2500 0.05(2) Uiso 1 2 d SD
H3 H -0.071(4) 0.237(2) 0.141(6) 0.5(2) Uiso 1 1 d D

loop_
_atom_site_aniso_label
_atom_site_aniso_U_11
_atom_site_aniso_U_22
_atom_site_aniso_U_33
_atom_site_aniso_U_23
_atom_site_aniso_U_13
_atom_site_aniso_U_12
Os1 0.01365(11) 0.02395(12) 0.02519(12) -0.00200(6) 0.01024(7) -0.00168(5)
C1 0.025(2) 0.031(2) 0.056(3) -0.007(2) 0.029(2) -0.0074(19)
C2 0.018(2) 0.043(3) 0.039(3) -0.014(2) 0.017(2) -0.0103(19)
C3 0.017(2) 0.040(3) 0.027(2) -0.0036(19) 0.0111(17) -0.0017(18)
C4 0.0147(19) 0.031(2) 0.025(2) -0.0041(17) 0.0084(16) -0.0032(16)
C5 0.017(2) 0.036(2) 0.037(3) 0.0023(19) 0.0173(19) 0.0003(17)
C6 0.062(4) 0.032(3) 0.109(6) -0.008(3) 0.059(4) -0.010(3)
C7 0.029(3) 0.078(5) 0.055(4) -0.040(3) 0.017(3) -0.017(3)
C8 0.033(3) 0.060(4) 0.042(3) 0.014(3) 0.019(2) 0.018(3)
C9 0.038(3) 0.042(3) 0.048(3) -0.018(2) 0.023(3) -0.006(2)
C10 0.033(3) 0.069(4) 0.039(3) 0.020(3) 0.016(2) 0.007(3)

loop_
_atom_type_symbol
_atom_type_description
_atom_type_scat_dispersion_real
_atom_type_scat_dispersion_imag
_atom_type_scat_source
C C 0.0033 0.0016 'International Tables Vol C Tables 4.2.6.8 and 6.1.1.4'
H H 0.0000 0.0000 'International Tables Vol C Tables 4.2.6.8 and 6.1.1.4'
Os Os -1.2165 7.6030 'International Tables Vol C Tables 4.2.6.8 and 6.1.1.4'

loop_
_geom_angle_atom_site_label_1
_geom_angle_atom_site_label_2
_geom_angle_atom_site_label_3
_geom_angle
_geom_angle_site_symmetry_3
C3 Os1 C2 38.32(17) .
C3 Os1 C4 38.40(16) .
C2 Os1 C4 63.96(17) .
C3 Os1 C1 64.06(19) .
C2 Os1 C1 38.1(2) .
C4 Os1 C1 63.80(18) .
C3 Os1 C5 64.32(17) .
C2 Os1 C5 63.86(19) .
C4 Os1 C5 38.42(16) .
C1 Os1 C5 37.91(18) .
C3 Os1 Os1 144.97(12) 2
C2 Os1 Os1 146.11(13) 2
C4 Os1 Os1 145.63(11) 2
C1 Os1 Os1 147.20(13) 2
C5 Os1 Os1 146.75(13) 2
C5 C1 C2 108.5(4) .
C5 C1 C6 125.6(5) .
C2 C1 C6 125.9(5) .
C5 C1 Os1 71.1(3) .
C2 C1 Os1 70.7(3) .
C6 C1 Os1 126.4(3) .
C1 C2 C3 108.1(4) .
C1 C2 C7 126.4(5) .
C3 C2 C7 125.3(5) .
C1 C2 Os1 71.2(3) .
C3 C2 Os1 70.5(2) .
C7 C2 Os1 126.7(3) .
C2 C3 C4 107.8(4) .
C2 C3 C8 125.9(5) .
C4 C3 C8 126.1(5) .
C2 C3 Os1 71.2(3) .
C4 C3 Os1 71.3(2) .
C8 C3 Os1 127.7(3) .
C3 C4 C5 107.9(4) .
C3 C4 C9 125.0(4) .
C5 C4 C9 127.0(4) .
C3 C4 Os1 70.3(2) .
C5 C4 Os1 71.0(2) .
C9 C4 Os1 127.0(3) .
C1 C5 C4 107.7(4) .
C1 C5 C10 126.8(5) .
C4 C5 C10 125.3(5) .
C1 C5 Os1 71.0(3) .
C4 C5 Os1 70.6(2) .
C10 C5 Os1 128.1(3) .

loop_
_geom_bond_atom_site_label_1
_geom_bond_atom_site_label_2
_geom_bond_distance
_geom_bond_site_symmetry_2
Os1 C3 2.180(4) .
Os1 C2 2.188(5) .
Os1 C4 2.192(4) .
Os1 C1 2.195(4) .
Os1 C5 2.197(5) .
Os1 Os1 2.4587(11) 2
C1 C5 1.427(7) .
C1 C2 1.432(8) .
C1 C6 1.499(7) .
C2 C3 1.434(7) .
C2 C7 1.499(7) .
C3 C4 1.438(6) .
C3 C8 1.488(7) .
C4 C5 1.444(6) .
C4 C9 1.490(6) .
C5 C10 1.492(7) .

loop_
_geom_torsion_atom_site_label_1
_geom_torsion_atom_site_label_2
_geom_torsion_atom_site_label_3
_geom_torsion_atom_site_label_4
_geom_torsion
_geom_torsion_site_symmetry_1
C3 Os1 C1 C5 80.8(3) .
C2 Os1 C1 C5 118.3(4) .
C4 Os1 C1 C5 37.9(3) .
Os1 Os1 C1 C5 -121.3(3) 2
C3 Os1 C1 C2 -37.5(3) .
C4 Os1 C1 C2 -80.5(3) .
C5 Os1 C1 C2 -118.3(4) .
Os1 Os1 C1 C2 120.3(3) 2
C3 Os1 C1 C6 -158.3(6) .
C2 Os1 C1 C6 -120.8(7) .
C4 Os1 C1 C6 158.7(6) .
C5 Os1 C1 C6 120.8(7) .
Os1 Os1 C1 C6 -0.5(7) 2
C5 C1 C2 C3 -0.2(5) .
C6 C1 C2 C3 -177.3(4) .
Os1 C1 C2 C3 61.2(3) .
C5 C1 C2 C7 176.4(4) .
C6 C1 C2 C7 -0.7(8) .
Os1 C1 C2 C7 -122.2(5) .
C5 C1 C2 Os1 -61.4(3) .
C6 C1 C2 Os1 121.5(5) .
C3 Os1 C2 C1 118.0(4) .
C4 Os1 C2 C1 80.0(3) .
C5 Os1 C2 C1 37.0(3) .
Os1 Os1 C2 C1 -123.0(3) 2
C4 Os1 C2 C3 -38.0(3) .
C1 Os1 C2 C3 -118.0(4) .
C5 Os1 C2 C3 -80.9(3) .
Os1 Os1 C2 C3 119.0(3) 2
C3 Os1 C2 C7 -120.1(7) .
C4 Os1 C2 C7 -158.1(6) .
C1 Os1 C2 C7 121.9(6) .
C5 Os1 C2 C7 159.0(6) .
Os1 Os1 C2 C7 -1.1(7) 2
C1 C2 C3 C4 0.6(5) .
C7 C2 C3 C4 -176.0(4) .
Os1 C2 C3 C4 62.2(3) .
C1 C2 C3 C8 175.0(4) .
C7 C2 C3 C8 -1.6(7) .
Os1 C2 C3 C8 -123.3(4) .
C1 C2 C3 Os1 -61.6(3) .
C7 C2 C3 Os1 121.8(5) .
C4 Os1 C3 C2 117.2(4) .
C1 Os1 C3 C2 37.3(3) .
C5 Os1 C3 C2 79.6(3) .
Os1 Os1 C3 C2 -121.8(3) 2
C2 Os1 C3 C4 -117.2(4) .
C1 Os1 C3 C4 -79.8(3) .
C5 Os1 C3 C4 -37.5(3) .
Os1 Os1 C3 C4 121.0(2) 2
C2 Os1 C3 C8 121.3(6) .
C4 Os1 C3 C8 -121.6(6) .
C1 Os1 C3 C8 158.6(5) .
C5 Os1 C3 C8 -159.1(5) .
Os1 Os1 C3 C8 -0.6(6) 2
C2 C3 C4 C5 -0.8(5) .
C8 C3 C4 C5 -175.2(4) .
Os1 C3 C4 C5 61.4(3) .
C2 C3 C4 C9 175.8(4) .
C8 C3 C4 C9 1.5(7) .
Os1 C3 C4 C9 -122.0(4) .
C2 C3 C4 Os1 -62.2(3) .
C8 C3 C4 Os1 123.4(4) .
C2 Os1 C4 C3 37.9(3) .
C1 Os1 C4 C3 80.6(3) .
C5 Os1 C4 C3 117.9(4) .
Os1 Os1 C4 C3 -119.4(3) 2
C3 Os1 C4 C5 -117.9(4) .
C2 Os1 C4 C5 -80.0(3) .
C1 Os1 C4 C5 -37.4(3) .
Os1 Os1 C4 C5 122.7(3) 2
C3 Os1 C4 C9 119.5(5) .
C2 Os1 C4 C9 157.4(5) .
C1 Os1 C4 C9 -159.9(5) .
C5 Os1 C4 C9 -122.5(5) .
Os1 Os1 C4 C9 0.2(6) 2
C2 C1 C5 C4 -0.3(5) .
C6 C1 C5 C4 176.8(4) .
Os1 C1 C5 C4 -61.4(3) .
C2 C1 C5 C10 -175.1(4) .
C6 C1 C5 C10 2.0(8) .
Os1 C1 C5 C10 123.8(5) .
C2 C1 C5 Os1 61.1(3) .
C6 C1 C5 Os1 -121.8(5) .
C3 C4 C5 C1 0.7(5) .
C9 C4 C5 C1 -175.9(4) .
Os1 C4 C5 C1 61.6(3) .
C3 C4 C5 C10 175.6(4) .
C9 C4 C5 C10 -1.0(7) .
Os1 C4 C5 C10 -123.5(5) .
C3 C4 C5 Os1 -61.0(3) .
C9 C4 C5 Os1 122.5(4) .
C3 Os1 C5 C1 -80.1(3) .
C2 Os1 C5 C1 -37.3(3) .
C4 Os1 C5 C1 -117.6(4) .
Os1 Os1 C5 C1 122.5(3) 2
C3 Os1 C5 C4 37.5(2) .
C2 Os1 C5 C4 80.3(3) .
C1 Os1 C5 C4 117.6(4) .
Os1 Os1 C5 C4 -120.0(2) 2
C3 Os1 C5 C10 157.7(5) .
C2 Os1 C5 C10 -159.5(5) .
C4 Os1 C5 C10 120.2(6) .
C1 Os1 C5 C10 -122.3(6) .
Os1 Os1 C5 C10 0.2(6) 2
